data_4002041
loop_
_publ_author_name
'Zitzler-Kunkel, Andr\'e'
'Lenze, Martin R.'
'Kronenberg, Nils M.'
'Krause, Ana-Maria'
'Stolte, Matthias'
'Meerholz, Klaus'
'W\"urthner, Frank'

_publ_section_title
;
 NIR-Absorbing Merocyanine Dyes for BHJ Solar Cells
;
_journal_issue 16
_journal_name_full 'Chemistry of Materials'
_journal_page_first 4856
_journal_paper_doi 10.1021/cm502302s
_journal_volume 26
_journal_year 2014
_chemical_formula_moiety 'C29 H33 N3 O2 S'
_chemical_formula_sum 'C29 H33 N3 O2 S'
_chemical_formula_weight 487.64
_chemical_name_systematic
;
(Z)-1-Benzyl-5-[(E)-3-(5-dibutylamino-thiophene-2-yl)-allylidene]-
4-methyl-2,6-dioxo-1,2,5,6-tetrahydropyridine-3-carbonitrile
;
_space_group_crystal_system triclinic
_space_group_IT_number 2
_space_group_name_Hall '-P 1'
_space_group_name_H-M_alt 'P -1'
_symmetry_space_group_name_Hall '-P 1'
_symmetry_space_group_name_H-M 'P -1'
_atom_sites_solution_hydrogens geom
_atom_sites_solution_primary direct
_atom_sites_solution_secondary difmap
_audit_creation_method SHELXL-2013
_cell_angle_alpha 98.914(2)
_cell_angle_beta 103.321(2)
_cell_angle_gamma 93.110(2)
_cell_formula_units_Z 2
_cell_length_a 8.4959(4)
_cell_length_b 10.8732(5)
_cell_length_c 14.5478(6)
_cell_measurement_reflns_used 9890
_cell_measurement_temperature 100(2)
_cell_measurement_theta_max 73.63
_cell_measurement_theta_min 3.17
_cell_volume 1286.27(10)
_computing_cell_refinement 'SAINT V8.30C'
_computing_data_collection 'SAINT V8.30C'
_computing_data_reduction 'SAINT V8.30C'
_computing_publication_material Bruker-SHELXTL
_computing_structure_refinement 'SHELXL-2013 (Sheldrick, 2013)'
_computing_structure_solution SHELXS
_diffrn_ambient_temperature 100(2)
_diffrn_measured_fraction_theta_full 0.987
_diffrn_measured_fraction_theta_max 0.943
_diffrn_measurement_device_type Bruker_D8Quest_Kappa_Photon100
_diffrn_measurement_method omega_and_phi_scans
_diffrn_radiation_type CuK\a
_diffrn_radiation_wavelength 1.54178
_diffrn_reflns_av_R_equivalents 0.0266
_diffrn_reflns_av_unetI/netI 0.0286
_diffrn_reflns_Laue_measured_fraction_full 0.987
_diffrn_reflns_Laue_measured_fraction_max 0.943
_diffrn_reflns_limit_h_max 10
_diffrn_reflns_limit_h_min -10
_diffrn_reflns_limit_k_max 13
_diffrn_reflns_limit_k_min -12
_diffrn_reflns_limit_l_max 17
_diffrn_reflns_limit_l_min -17
_diffrn_reflns_number 16404
_diffrn_reflns_point_group_measured_fraction_full 0.987
_diffrn_reflns_point_group_measured_fraction_max 0.943
_diffrn_reflns_theta_full 67.679
_diffrn_reflns_theta_max 73.275
_diffrn_reflns_theta_min 3.169
_diffrn_source ImuS_microsource_with_mirror
_exptl_absorpt_coefficient_mu 1.357
_exptl_absorpt_correction_T_max .7537
_exptl_absorpt_correction_T_min .6853
_exptl_absorpt_correction_type multi-scan
_exptl_absorpt_process_details Bruker-SADABS
_exptl_crystal_colour blue
_exptl_crystal_density_diffrn 1.259
_exptl_crystal_description plate
_exptl_crystal_F_000 520
_exptl_crystal_size_max 0.176
_exptl_crystal_size_mid 0.115
_exptl_crystal_size_min 0.040
_refine_diff_density_max 0.300
_refine_diff_density_min -0.184
_refine_diff_density_rms 0.046
_refine_ls_extinction_method none
_refine_ls_goodness_of_fit_ref 1.050
_refine_ls_hydrogen_treatment constr
_refine_ls_matrix_type full
_refine_ls_number_parameters 319
_refine_ls_number_reflns 4880
_refine_ls_number_restraints 0
_refine_ls_restrained_S_all 1.050
_refine_ls_R_factor_all 0.0366
_refine_ls_R_factor_gt 0.0335
_refine_ls_shift/su_max 0.001
_refine_ls_shift/su_mean 0.000
_refine_ls_structure_factor_coef Fsqd
_refine_ls_weighting_details
;
 w=1/[\s^2^(Fo^2^)+(0.0471P)^2^+0.4248P]
 where P=(Fo^2^+2Fc^2^)/3
;
_refine_ls_weighting_scheme calc
_refine_ls_wR_factor_gt 0.0884
_refine_ls_wR_factor_ref 0.0911
_reflns_Friedel_coverage 0.000
_reflns_number_gt 4511
_reflns_number_total 4880
_reflns_threshold_expression 'I > 2\s(I)'
_cod_data_source_file CCDC_1007698(1).cif
_cod_data_source_block 037_AZ169ds_CB
_cod_depositor_comments 'Adding full bibliography for 4002040--4002042.cif.'
_cod_database_code 4002041
_shelx_space_group_comment
;
The symmetry employed for this shelxl refinement is uniquely defined
by the following loop, which should always be used as a source of
symmetry information in preference to the above space-group names.
They are only intended as comments.
;
_shelx_estimated_absorpt_t_min 0.796
_shelx_estimated_absorpt_t_max 0.948
_shelxl_version_number 2013-2

loop_
_space_group_symop_operation_xyz
'x, y, z'
'-x, -y, -z'

loop_
_atom_site_label
_atom_site_type_symbol
_atom_site_fract_x
_atom_site_fract_y
_atom_site_fract_z
_atom_site_U_iso_or_equiv
_atom_site_adp_type
_atom_site_occupancy
_atom_site_site_symmetry_order
_atom_site_calc_flag
_atom_site_refinement_flags_posn
_atom_site_refinement_flags_adp
C1 C 0.36909(14) 0.65331(11) 0.71094(9) 0.0221(3) Uani 1 1 d . .
C2 C 0.31635(15) 0.61445(12) 0.78753(9) 0.0234(3) Uani 1 1 d . .
H2 H 0.2368 0.5464 0.7799 0.028 Uiso 1 1 calc R U
C3 C 0.39273(15) 0.68599(12) 0.87489(9) 0.0231(3) Uani 1 1 d . .
H3 H 0.3708 0.6706 0.9335 0.028 Uiso 1 1 calc R U
C4 C 0.50448(15) 0.78248(11) 0.87102(9) 0.0219(3) Uani 1 1 d . .
C5 C 0.60126(15) 0.86852(11) 0.94712(9) 0.0217(3) Uani 1 1 d . .
H5 H 0.5899 0.8622 1.0097 0.026 Uiso 1 1 calc R U
C6 C 0.71214(14) 0.96212(11) 0.93958(9) 0.0213(2) Uani 1 1 d . .
H6 H 0.7284 0.9711 0.8784 0.026 Uiso 1 1 calc R U
C7 C 0.80020(14) 1.04330(11) 1.02115(9) 0.0205(2) Uani 1 1 d . .
H7 H 0.7834 1.0247 1.0800 0.025 Uiso 1 1 calc R U
C8 C 0.90969(14) 1.14813(11) 1.02999(9) 0.0201(2) Uani 1 1 d . .
C9 C 0.98514(15) 1.21877(11) 1.12272(9) 0.0216(3) Uani 1 1 d . .
C10 C 1.07886(15) 1.32903(12) 1.13044(9) 0.0238(3) Uani 1 1 d . .
C11 C 1.11288(15) 1.37513(11) 1.04750(9) 0.0244(3) Uani 1 1 d . .
C12 C 0.94592(14) 1.18777(11) 0.94481(9) 0.0204(2) Uani 1 1 d . .
C13 C 1.08145(16) 1.33999(12) 0.87286(9) 0.0244(3) Uani 1 1 d . .
H13A H 1.1013 1.4323 0.8845 0.029 Uiso 1 1 calc R U
H13B H 0.9859 1.3153 0.8180 0.029 Uiso 1 1 calc R U
C14 C 1.22843(15) 1.28325(11) 0.84771(9) 0.0219(3) Uani 1 1 d . .
C15 C 1.38294(16) 1.34738(12) 0.88172(9) 0.0259(3) Uani 1 1 d . .
H15 H 1.3962 1.4273 0.9212 0.031 Uiso 1 1 calc R U
C16 C 1.51814(16) 1.29543(13) 0.85831(10) 0.0294(3) Uani 1 1 d . .
H16 H 1.6223 1.3408 0.8806 0.035 Uiso 1 1 calc R U
C17 C 1.50060(16) 1.17792(13) 0.80257(10) 0.0288(3) Uani 1 1 d . .
H17 H 1.5929 1.1420 0.7873 0.035 Uiso 1 1 calc R U
C18 C 1.34753(16) 1.11249(13) 0.76896(9) 0.0268(3) Uani 1 1 d . .
H18 H 1.3354 1.0315 0.7311 0.032 Uiso 1 1 calc R U
C19 C 1.21202(15) 1.16540(12) 0.79064(9) 0.0229(3) Uani 1 1 d . .
H19 H 1.1075 1.1209 0.7664 0.027 Uiso 1 1 calc R U
C20 C 0.96579(17) 1.17086(12) 1.21147(9) 0.0272(3) Uani 1 1 d . .
H20A H 1.0234 1.2307 1.2684 0.041 Uiso 1 1 calc R U
H20B H 1.0111 1.0900 1.2130 0.041 Uiso 1 1 calc R U
H20C H 0.8502 1.1606 1.2108 0.041 Uiso 1 1 calc R U
C21 C 1.14854(17) 1.40603(12) 1.22207(10) 0.0287(3) Uani 1 1 d . .
C22 C 0.20564(15) 0.49077(12) 0.58673(9) 0.0254(3) Uani 1 1 d . .
H22A H 0.1535 0.4838 0.5176 0.030 Uiso 1 1 calc R U
H22B H 0.1195 0.4986 0.6224 0.030 Uiso 1 1 calc R U
C23 C 0.28930(15) 0.37220(12) 0.60363(9) 0.0257(3) Uani 1 1 d . .
H23A H 0.3803 0.3679 0.5716 0.031 Uiso 1 1 calc R U
H23B H 0.3355 0.3774 0.6733 0.031 Uiso 1 1 calc R U
C24 C 0.17493(16) 0.25280(13) 0.56622(9) 0.0276(3) Uani 1 1 d . .
H24A H 0.2333 0.1811 0.5858 0.033 Uiso 1 1 calc R U
H24B H 0.0820 0.2586 0.5966 0.033 Uiso 1 1 calc R U
C25 C 0.11006(17) 0.22761(13) 0.45773(10) 0.0302(3) Uani 1 1 d . .
H25A H 0.0458 0.2954 0.4381 0.045 Uiso 1 1 calc R U
H25B H 0.0414 0.1481 0.4383 0.045 Uiso 1 1 calc R U
H25C H 0.2012 0.2231 0.4269 0.045 Uiso 1 1 calc R U
C26 C 0.38954(16) 0.65208(12) 0.54543(9) 0.0254(3) Uani 1 1 d . .
H26A H 0.3862 0.5834 0.4915 0.031 Uiso 1 1 calc R U
H26B H 0.5047 0.6834 0.5742 0.031 Uiso 1 1 calc R U
C27 C 0.29786(17) 0.75748(13) 0.50698(10) 0.0300(3) Uani 1 1 d . .
H27A H 0.1835 0.7250 0.4767 0.036 Uiso 1 1 calc R U
H27B H 0.2979 0.8245 0.5614 0.036 Uiso 1 1 calc R U
C28 C 0.36931(19) 0.81314(14) 0.43439(11) 0.0341(3) Uani 1 1 d . .
H28A H 0.3650 0.7474 0.3783 0.041 Uiso 1 1 calc R U
H28B H 0.4848 0.8433 0.4636 0.041 Uiso 1 1 calc R U
C29 C 0.2775(2) 0.92153(15) 0.40093(12) 0.0421(4) Uani 1 1 d . .
H29A H 0.1653 0.8905 0.3674 0.063 Uiso 1 1 calc R U
H29B H 0.3309 0.9585 0.3574 0.063 Uiso 1 1 calc R U
H29C H 0.2775 0.9851 0.4566 0.063 Uiso 1 1 calc R U
N1 N 1.04574(12) 1.29925(9) 0.95885(7) 0.0217(2) Uani 1 1 d . .
N2 N 1.19928(17) 1.46676(12) 1.29654(9) 0.0403(3) Uani 1 1 d . .
N3 N 0.32079(13) 0.60306(10) 0.61774(8) 0.0246(2) Uani 1 1 d . .
O5 O 0.89533(10) 1.12903(8) 0.86272(6) 0.0241(2) Uani 1 1 d . .
O6 O 1.19598(12) 1.47299(9) 1.05322(7) 0.0327(2) Uani 1 1 d . .
S1 S 0.51320(3) 0.78229(3) 0.75133(2) 0.02228(10) Uani 1 1 d . .

loop_
_atom_site_aniso_label
_atom_site_aniso_U_11
_atom_site_aniso_U_22
_atom_site_aniso_U_33
_atom_site_aniso_U_23
_atom_site_aniso_U_13
_atom_site_aniso_U_12
C1 0.0210(6) 0.0208(6) 0.0246(6) 0.0044(5) 0.0046(5) 0.0043(5)
C2 0.0229(6) 0.0205(6) 0.0269(6) 0.0050(5) 0.0058(5) 0.0012(5)
C3 0.0246(6) 0.0219(6) 0.0241(6) 0.0062(5) 0.0066(5) 0.0047(5)
C4 0.0229(6) 0.0218(6) 0.0220(6) 0.0055(5) 0.0056(5) 0.0052(5)
C5 0.0231(6) 0.0213(6) 0.0215(6) 0.0050(5) 0.0049(5) 0.0068(5)
C6 0.0222(6) 0.0206(6) 0.0221(6) 0.0054(5) 0.0052(5) 0.0056(5)
C7 0.0215(6) 0.0207(6) 0.0211(6) 0.0059(5) 0.0062(5) 0.0066(5)
C8 0.0207(6) 0.0187(6) 0.0212(6) 0.0032(5) 0.0047(5) 0.0058(5)
C9 0.0227(6) 0.0197(6) 0.0225(6) 0.0028(5) 0.0051(5) 0.0069(5)
C10 0.0261(6) 0.0203(6) 0.0235(6) 0.0007(5) 0.0040(5) 0.0056(5)
C11 0.0270(6) 0.0172(6) 0.0287(7) 0.0022(5) 0.0065(5) 0.0047(5)
C12 0.0179(5) 0.0195(6) 0.0238(6) 0.0042(5) 0.0041(5) 0.0052(4)
C13 0.0291(6) 0.0194(6) 0.0273(6) 0.0089(5) 0.0083(5) 0.0050(5)
C14 0.0262(6) 0.0203(6) 0.0214(6) 0.0097(5) 0.0064(5) 0.0027(5)
C15 0.0311(7) 0.0220(6) 0.0244(6) 0.0084(5) 0.0040(5) -0.0013(5)
C16 0.0240(6) 0.0368(8) 0.0280(7) 0.0148(6) 0.0028(5) -0.0031(5)
C17 0.0256(6) 0.0386(8) 0.0276(7) 0.0149(6) 0.0097(5) 0.0092(6)
C18 0.0329(7) 0.0251(7) 0.0246(6) 0.0072(5) 0.0087(5) 0.0062(5)
C19 0.0242(6) 0.0221(6) 0.0227(6) 0.0060(5) 0.0052(5) 0.0003(5)
C20 0.0353(7) 0.0239(7) 0.0205(6) 0.0027(5) 0.0035(5) 0.0025(5)
C21 0.0341(7) 0.0203(6) 0.0303(7) 0.0030(5) 0.0055(6) 0.0029(5)
C22 0.0237(6) 0.0257(7) 0.0238(6) 0.0017(5) 0.0020(5) 0.0001(5)
C23 0.0250(6) 0.0274(7) 0.0231(6) 0.0032(5) 0.0034(5) 0.0031(5)
C24 0.0307(7) 0.0267(7) 0.0251(7) 0.0057(5) 0.0050(5) 0.0033(5)
C25 0.0345(7) 0.0276(7) 0.0256(7) 0.0013(5) 0.0039(5) 0.0027(5)
C26 0.0269(6) 0.0277(7) 0.0217(6) 0.0032(5) 0.0066(5) 0.0028(5)
C27 0.0291(7) 0.0335(7) 0.0291(7) 0.0084(6) 0.0077(5) 0.0076(6)
C28 0.0430(8) 0.0308(8) 0.0333(7) 0.0099(6) 0.0150(6) 0.0093(6)
C29 0.0576(10) 0.0346(8) 0.0389(8) 0.0134(7) 0.0147(7) 0.0134(7)
N1 0.0252(5) 0.0172(5) 0.0236(5) 0.0047(4) 0.0067(4) 0.0037(4)
N2 0.0540(8) 0.0283(7) 0.0314(7) -0.0035(5) 0.0030(6) -0.0020(6)
N3 0.0257(5) 0.0238(6) 0.0232(5) 0.0028(4) 0.0046(4) 0.0002(4)
O5 0.0238(4) 0.0271(5) 0.0205(4) 0.0031(3) 0.0046(3) 0.0001(3)
O6 0.0404(5) 0.0199(5) 0.0365(5) 0.0010(4) 0.0106(4) -0.0041(4)
S1 0.02369(16) 0.02136(17) 0.02168(16) 0.00395(11) 0.00557(11) -0.00008(11)

loop_
_atom_type_symbol
_atom_type_description
_atom_type_scat_dispersion_real
_atom_type_scat_dispersion_imag
_atom_type_scat_source
C C 0.0181 0.0091 'International Tables Vol C Tables 4.2.6.8 and 6.1.1.4'
H H 0.0000 0.0000 'International Tables Vol C Tables 4.2.6.8 and 6.1.1.4'
N N 0.0311 0.0180 'International Tables Vol C Tables 4.2.6.8 and 6.1.1.4'
O O 0.0492 0.0322 'International Tables Vol C Tables 4.2.6.8 and 6.1.1.4'
S S 0.3331 0.5567 'International Tables Vol C Tables 4.2.6.8 and 6.1.1.4'

loop_
_geom_angle_atom_site_label_1
_geom_angle_atom_site_label_2
_geom_angle_atom_site_label_3
_geom_angle
N3 C1 C2 127.55(12)
N3 C1 S1 121.36(10)
C2 C1 S1 111.09(9)
C3 C2 C1 112.57(11)
C2 C3 C4 115.09(11)
C3 C4 C5 128.11(12)
C3 C4 S1 109.72(9)
C5 C4 S1 122.15(10)
C6 C5 C4 125.92(12)
C5 C6 C7 120.42(11)
C6 C7 C8 130.17(11)
C7 C8 C9 120.07(11)
C7 C8 C12 120.58(11)
C9 C8 C12 119.34(11)
C10 C9 C8 119.81(11)
C10 C9 C20 120.15(11)
C8 C9 C20 120.02(11)
C9 C10 C21 121.30(12)
C9 C10 C11 122.70(11)
C21 C10 C11 116.00(12)
O6 C11 N1 120.93(12)
O6 C11 C10 123.45(12)
N1 C11 C10 115.61(11)
O5 C12 N1 118.65(11)
O5 C12 C8 124.16(11)
N1 C12 C8 117.19(11)
N1 C13 C14 111.86(10)
C19 C14 C15 118.70(12)
C19 C14 C13 120.61(11)
C15 C14 C13 120.68(12)
C16 C15 C14 120.71(13)
C17 C16 C15 120.04(12)
C16 C17 C18 119.83(12)
C17 C18 C19 120.15(13)
C18 C19 C14 120.54(12)
N2 C21 C10 177.50(16)
N3 C22 C23 111.77(10)
C24 C23 C22 113.10(10)
C25 C24 C23 113.70(11)
N3 C26 C27 112.30(10)
C28 C27 C26 113.62(11)
C27 C28 C29 111.70(12)
C11 N1 C12 125.10(11)
C11 N1 C13 117.61(11)
C12 N1 C13 117.29(10)
C1 N3 C22 119.98(11)
C1 N3 C26 121.60(11)
C22 N3 C26 118.27(10)
C1 S1 C4 91.51(6)

loop_
_geom_bond_atom_site_label_1
_geom_bond_atom_site_label_2
_geom_bond_distance
C1 N3 1.3398(16)
C1 C2 1.4058(18)
C1 S1 1.7429(13)
C2 C3 1.3785(18)
C3 C4 1.3929(18)
C4 C5 1.3975(18)
C4 S1 1.7595(12)
C5 C6 1.3833(18)
C6 C7 1.3934(17)
C7 C8 1.4019(18)
C8 C9 1.4309(17)
C8 C12 1.4639(17)
C9 C10 1.3774(19)
C9 C20 1.5041(18)
C10 C21 1.4370(18)
C10 C11 1.4572(18)
C11 O6 1.2254(16)
C11 N1 1.3962(16)
C12 O5 1.2313(15)
C12 N1 1.4008(16)
C13 N1 1.4782(16)
C13 C14 1.5159(17)
C14 C19 1.3959(18)
C14 C15 1.3960(18)
C15 C16 1.395(2)
C16 C17 1.384(2)
C17 C18 1.391(2)
C18 C19 1.3924(18)
C21 N2 1.1524(18)
C22 N3 1.4655(16)
C22 C23 1.5313(18)
C23 C24 1.5253(19)
C24 C25 1.5228(18)
C26 N3 1.4680(16)
C26 C27 1.5256(18)
C27 C28 1.5179(19)
C28 C29 1.529(2)

loop_
_geom_torsion_atom_site_label_1
_geom_torsion_atom_site_label_2
_geom_torsion_atom_site_label_3
_geom_torsion_atom_site_label_4
_geom_torsion
N3 C1 C2 C3 179.16(12)
S1 C1 C2 C3 -0.95(13)
C1 C2 C3 C4 0.67(16)
C2 C3 C4 C5 -179.05(12)
C2 C3 C4 S1 -0.07(14)
C3 C4 C5 C6 179.23(12)
S1 C4 C5 C6 0.37(17)
C4 C5 C6 C7 179.20(11)
C5 C6 C7 C8 -175.52(11)
C6 C7 C8 C9 179.34(11)
C6 C7 C8 C12 0.40(19)
C7 C8 C9 C10 -173.06(11)
C12 C8 C9 C10 5.89(17)
C7 C8 C9 C20 8.60(17)
C12 C8 C9 C20 -172.45(11)
C8 C9 C10 C21 176.29(11)
C20 C9 C10 C21 -5.37(18)
C8 C9 C10 C11 -3.39(18)
C20 C9 C10 C11 174.94(11)
C9 C10 C11 O6 180.00(12)
C21 C10 C11 O6 0.30(18)
C9 C10 C11 N1 -0.77(17)
C21 C10 C11 N1 179.53(11)
C7 C8 C12 O5 -5.82(18)
C9 C8 C12 O5 175.24(11)
C7 C8 C12 N1 174.75(10)
C9 C8 C12 N1 -4.20(16)
N1 C13 C14 C19 86.12(14)
N1 C13 C14 C15 -93.41(14)
C19 C14 C15 C16 0.71(18)
C13 C14 C15 C16 -179.76(11)
C14 C15 C16 C17 -1.45(19)
C15 C16 C17 C18 0.83(19)
C16 C17 C18 C19 0.52(19)
C17 C18 C19 C14 -1.26(19)
C15 C14 C19 C18 0.64(18)
C13 C14 C19 C18 -178.89(11)
N3 C22 C23 C24 -176.29(10)
C22 C23 C24 C25 64.75(15)
N3 C26 C27 C28 178.11(12)
C26 C27 C28 C29 -177.79(13)
O6 C11 N1 C12 -178.23(11)
C10 C11 N1 C12 2.52(17)
O6 C11 N1 C13 1.25(17)
C10 C11 N1 C13 -178.00(10)
O5 C12 N1 C11 -179.53(10)
C8 C12 N1 C11 -0.06(17)
O5 C12 N1 C13 1.00(16)
C8 C12 N1 C13 -179.53(10)
C14 C13 N1 C11 93.06(13)
C14 C13 N1 C12 -87.42(13)
C2 C1 N3 C22 -3.24(19)
S1 C1 N3 C22 176.88(9)
C2 C1 N3 C26 -178.60(12)
S1 C1 N3 C26 1.51(16)
C23 C22 N3 C1 -79.06(14)
C23 C22 N3 C26 96.45(13)
C27 C26 N3 C1 -88.05(14)
C27 C26 N3 C22 96.51(13)
N3 C1 S1 C4 -179.33(10)
C2 C1 S1 C4 0.77(9)
C3 C4 S1 C1 -0.40(9)
C5 C4 S1 C1 178.65(10)
